data_7700337
loop_
_publ_author_name
'Rad-Yousefnia, Negar'
'Shaabani, Behrouz'
'Korabik, Maria'
'Weselski, Marek'
'Zahedi, Mansoureh'
'Englert, Ulli'
'Bikas, Rahman'
'Szeliga, Daria'
'Otr\;eba, Marta'
'Lis, Tadeusz'

_publ_section_title
;
 Magnetic dimensionality and the crystal structure of two copper(ii)
 coordination polymers containing Cu<sub>6</sub> and Cu<sub>2</sub>
 building units.
;
_journal_issue 30
_journal_name_full 'Dalton transactions (Cambridge, England : 2003)'
_journal_page_first 11421
_journal_page_last 11432
_journal_paper_doi 10.1039/c9dt01728c
_journal_volume 48
_journal_year 2019
_chemical_formula_moiety 'C4 H12 Cu3 N20 O'
_chemical_formula_sum 'C4 H12 Cu3 N20 O'
_chemical_formula_weight 546.96
_space_group_crystal_system monoclinic
_space_group_IT_number 14
_space_group_name_Hall '-P 2ybc'
_space_group_name_H-M_alt 'P 1 21/c 1'
_symmetry_space_group_name_Hall '-P 2ybc'
_symmetry_space_group_name_H-M 'P 1 21/c 1'
_atom_sites_solution_hydrogens mixed
_audit_creation_method SHELXL-2013
_audit_update_record
;
2019-04-13 deposited with the CCDC.    2019-06-24 downloaded from the CCDC.
;
_cell_angle_alpha 90
_cell_angle_beta 99.20(5)
_cell_angle_gamma 90
_cell_formula_units_Z 4
_cell_length_a 8.549(3)
_cell_length_b 12.643(5)
_cell_length_c 16.071(6)
_cell_measurement_reflns_used 729
_cell_measurement_temperature 85(2)
_cell_measurement_theta_max 25
_cell_measurement_theta_min 2.9
_cell_volume 1714.7(11)
_computing_cell_refinement 'CrysAlis RED; Oxford-Diffraction Poland, 2003'
_computing_data_collection 'CrysAlis CCD; Oxford-Diffraction Poland, 2003'
_computing_data_reduction 'CrysAlis RED; Oxford-Diffraction Poland, 2003'
_computing_structure_refinement 'SHELXL-2013 (Sheldrick, 2013)'
_computing_structure_solution 'SHELXS-97 (Sheldrick, 1990)'
_diffrn_ambient_temperature 85(2)
_diffrn_measured_fraction_theta_full 0.987
_diffrn_measured_fraction_theta_max 0.974
_diffrn_measurement_device_type 'Xcalibur, ccd camera Ruby'
_diffrn_measurement_method '\w scans'
_diffrn_radiation_type MoK\a
_diffrn_radiation_wavelength 0.71073
_diffrn_reflns_av_R_equivalents 0.1222
_diffrn_reflns_av_unetI/netI 0.2291
_diffrn_reflns_Laue_measured_fraction_full 0.987
_diffrn_reflns_Laue_measured_fraction_max 0.974
_diffrn_reflns_limit_h_max 11
_diffrn_reflns_limit_h_min -11
_diffrn_reflns_limit_k_max 16
_diffrn_reflns_limit_k_min -15
_diffrn_reflns_limit_l_max 12
_diffrn_reflns_limit_l_min -21
_diffrn_reflns_number 7047
_diffrn_reflns_point_group_measured_fraction_full 0.987
_diffrn_reflns_point_group_measured_fraction_max 0.974
_diffrn_reflns_theta_full 25.500
_diffrn_reflns_theta_max 28.058
_diffrn_reflns_theta_min 2.902
_diffrn_source 'Enhance (Mo) X-ray Source'
_exptl_absorpt_coefficient_mu 3.737
_exptl_absorpt_correction_T_max 0.814
_exptl_absorpt_correction_T_min 0.707
_exptl_absorpt_correction_type analytical
_exptl_absorpt_process_details
;
CrysAlis RED, Oxford Diffraction Ltd.,
Version 1.171.33.66 (release 28-04-2010 CrysAlis171 .NET)
(compiled Apr 28 2010,14:27:37)
Analytical numeric absorption correction using a multifaceted crystal
                        model based on expressions derived by R.C. Clark & J.S.
(Clark, R. C. & Reid, J. S. (1995). Acta Cryst. A51, 887-897)
;
_exptl_crystal_colour black
_exptl_crystal_density_diffrn 2.119
_exptl_crystal_description block
_exptl_crystal_F_000 1084
_exptl_crystal_size_max 0.140
_exptl_crystal_size_mid 0.100
_exptl_crystal_size_min 0.070
_refine_diff_density_max 1.371
_refine_diff_density_min -1.194
_refine_diff_density_rms 0.223
_refine_ls_extinction_method none
_refine_ls_goodness_of_fit_ref 1.013
_refine_ls_hydrogen_treatment constr
_refine_ls_matrix_type full
_refine_ls_number_parameters 235
_refine_ls_number_reflns 4053
_refine_ls_number_restraints 2
_refine_ls_restrained_S_all 1.013
_refine_ls_R_factor_all 0.1947
_refine_ls_R_factor_gt 0.0965
_refine_ls_shift/su_max 0.000
_refine_ls_shift/su_mean 0.000
_refine_ls_structure_factor_coef Fsqd
_refine_ls_weighting_details
;
 w=1/[\s^2^(Fo^2^)+(0.0320P)^2^]
 where P=(Fo^2^+2Fc^2^)/3
;
_refine_ls_weighting_scheme calc
_refine_ls_wR_factor_gt 0.1587
_refine_ls_wR_factor_ref 0.2024
_reflns_Friedel_coverage 0.000
_reflns_number_gt 1880
_reflns_number_total 4053
_reflns_threshold_expression 'I > 2\s(I)'
_cod_data_source_file c9dt01728c2.cif
_cod_data_source_block a154a
_cod_depositor_comments 'Adding full bibliography for 7700336--7700337.cif.'
_cod_database_code 7700337
_shelx_space_group_comment
;
The symmetry employed for this shelxl refinement is uniquely defined
by the following loop, which should always be used as a source of
symmetry information in preference to the above space-group names.
They are only intended as comments.
;
_shelx_estimated_absorpt_t_min 0.623
_shelx_estimated_absorpt_t_max 0.780
_shelxl_version_number 2013-2

loop_
_space_group_symop_operation_xyz
'x, y, z'
'-x, y+1/2, -z+1/2'
'-x, -y, -z'
'x, -y-1/2, z-1/2'

loop_
_atom_site_label
_atom_site_type_symbol
_atom_site_fract_x
_atom_site_fract_y
_atom_site_fract_z
_atom_site_U_iso_or_equiv
_atom_site_adp_type
_atom_site_occupancy
_atom_site_site_symmetry_order
_atom_site_calc_flag
_atom_site_refinement_flags_posn
_atom_site_refinement_flags_adp
_atom_site_refinement_flags_occupancy
_atom_site_disorder_assembly
_atom_site_disorder_group
Cu1 Cu 0.53921(17) 0.62323(11) 0.74623(9) 0.0259(4) Uani 1 1 d . . . . .
Cu2 Cu 0.66402(16) 0.51837(11) 0.58462(9) 0.0223(4) Uani 1 1 d . . . . .
Cu3 Cu 0.73252(16) 0.45944(11) 0.40617(8) 0.0214(4) Uani 1 1 d . . . . .
N3 N 0.4865(11) 0.5385(8) 0.3425(5) 0.021(2) Uani 1 1 d . . . . .
N4 N 0.5123(11) 0.6270(9) 0.3258(6) 0.026(2) Uani 1 1 d . . . . .
N5 N 0.5458(13) 0.7129(10) 0.3104(7) 0.043(3) Uani 1 1 d . . . . .
N6 N 0.6708(11) 0.6492(9) 0.6558(6) 0.031(3) Uani 1 1 d . . . . .
N7 N 0.7201(12) 0.7335(9) 0.6340(6) 0.030(3) Uani 1 1 d . . . . .
N8 N 0.7661(13) 0.8146(8) 0.6147(7) 0.039(3) Uani 1 1 d . . . . .
N9 N 0.6244(11) 0.4032(8) 0.4983(6) 0.0241(17) Uani 1 1 d . . . . .
N10 N 0.6176(11) 0.3108(8) 0.5116(6) 0.0241(17) Uani 1 1 d . . . . .
N11 N 0.6145(13) 0.2192(8) 0.5226(6) 0.034(3) Uani 1 1 d . . . . .
N12 N 0.7766(11) 0.5772(7) 0.4938(6) 0.025(2) Uani 1 1 d . . . . .
N13 N 0.9053(11) 0.6218(7) 0.5103(6) 0.020(2) Uani 1 1 d . . . . .
N14 N 1.0217(12) 0.6668(8) 0.5239(7) 0.033(3) Uani 1 1 d . . . . .
N15 N 0.3357(10) 0.6634(7) 0.6664(5) 0.018(2) Uani 1 1 d . . . . .
N16 N 0.2553(15) 0.7346(10) 0.6791(8) 0.052(4) Uani 1 1 d . . . . .
N17 N 0.1826(17) 0.8087(12) 0.6850(10) 0.100(6) Uani 1 1 d . . . . .
N18 N 0.8454(11) 0.5273(8) 0.3223(6) 0.032(3) Uani 1 1 d . . . . .
N19 N 0.9809(12) 0.5414(10) 0.3311(7) 0.043(2) Uani 1 1 d . . . . .
N20 N 1.1139(12) 0.5571(9) 0.3345(7) 0.043(2) Uani 1 1 d . . . . .
N1 N 0.7325(11) 0.5696(8) 0.8278(6) 0.035(3) Uani 1 1 d . . . . .
H1N H 0.7724 0.5048 0.8023 0.041 Uiso 1 1 calc R U . . .
N2 N 0.4138(11) 0.5550(7) 0.8262(5) 0.024(2) Uani 1 1 d . . . . .
H2A H 0.3717 0.6093 0.8612 0.029 Uiso 1 1 calc R U . . .
H2B H 0.3236 0.5150 0.7949 0.029 Uiso 1 1 calc R U . . .
C1 C 0.6758(13) 0.5376(10) 0.9045(7) 0.032(3) Uani 1 1 d . . . . .
H1A H 0.6615 0.6004 0.9393 0.038 Uiso 1 1 calc R U . . .
H1B H 0.7535 0.4898 0.9379 0.038 Uiso 1 1 calc R U . . .
C2 C 0.5231(16) 0.4826(10) 0.8802(8) 0.036(3) Uani 1 1 d . . . . .
H2C H 0.4780 0.4632 0.9311 0.043 Uiso 1 1 calc R U . . .
H2D H 0.5389 0.4170 0.8489 0.043 Uiso 1 1 calc R U . . .
C3 C 0.8668(14) 0.6486(11) 0.8418(8) 0.041(2) Uani 1 1 d D . . . .
H3A H 0.8342 0.7143 0.8679 0.049 Uiso 1 1 calc R U . A 1
H3B H 0.9033 0.6665 0.7881 0.049 Uiso 1 1 calc R U . A 1
C4 C 1.002(3) 0.588(2) 0.9042(16) 0.041(2) Uani 0.5 1 d D . P B 1
H4A H 1.0021 0.5139 0.8852 0.049 Uiso 0.5 1 calc R U P B 1
H4B H 1.1046 0.6195 0.8962 0.049 Uiso 0.5 1 calc R U P B 1
O1 O 0.9973(18) 0.5872(15) 0.9921(9) 0.041(2) Uani 0.5 1 d D . P B 1
H1 H 0.9825 0.6594 1.0117 0.061 Uiso 0.5 1 d R U P B 1
C5 C 1.025(2) 0.6332(19) 0.9035(16) 0.041(2) Uani 0.5 1 d D . P B 2
H5A H 1.0987 0.6934 0.9013 0.049 Uiso 0.5 1 calc R U P B 2
H5B H 1.0076 0.6223 0.9623 0.049 Uiso 0.5 1 calc R U P B 2
O2 O 1.0802(19) 0.5410(14) 0.8691(10) 0.041(2) Uani 0.5 1 d D . P B 2
H2F H 1.1284 0.4965 0.9163 0.061 Uiso 0.5 1 d R U P B 2

loop_
_atom_site_aniso_label
_atom_site_aniso_U_11
_atom_site_aniso_U_22
_atom_site_aniso_U_33
_atom_site_aniso_U_23
_atom_site_aniso_U_13
_atom_site_aniso_U_12
Cu1 0.0113(7) 0.0331(10) 0.0328(9) -0.0061(7) 0.0014(6) -0.0020(6)
Cu2 0.0107(7) 0.0279(9) 0.0280(8) -0.0046(7) 0.0018(6) -0.0021(6)
Cu3 0.0124(7) 0.0257(9) 0.0251(8) -0.0019(6) -0.0002(6) -0.0015(6)
N3 0.017(5) 0.023(6) 0.018(5) -0.002(4) -0.011(4) -0.009(5)
N4 0.006(5) 0.036(7) 0.032(6) -0.010(5) -0.006(4) 0.005(5)
N5 0.031(7) 0.046(8) 0.050(8) 0.007(6) 0.000(6) -0.001(6)
N6 0.015(5) 0.042(7) 0.038(6) -0.009(5) 0.010(5) -0.006(5)
N7 0.020(6) 0.028(7) 0.040(7) -0.021(6) 0.001(5) 0.003(5)
N8 0.040(7) 0.021(7) 0.059(8) -0.006(6) 0.012(6) -0.014(6)
N9 0.016(4) 0.022(4) 0.035(4) 0.001(4) 0.006(3) 0.000(4)
N10 0.016(4) 0.022(4) 0.035(4) 0.001(4) 0.006(3) 0.000(4)
N11 0.037(7) 0.027(7) 0.039(7) 0.006(5) 0.006(5) 0.000(5)
N12 0.018(5) 0.029(6) 0.025(5) -0.001(5) -0.008(4) 0.002(5)
N13 0.017(5) 0.011(5) 0.032(6) 0.003(4) 0.002(4) 0.000(4)
N14 0.017(6) 0.035(7) 0.049(7) 0.002(5) 0.009(5) -0.012(5)
N15 0.012(5) 0.017(6) 0.025(5) 0.005(4) -0.001(4) 0.004(4)
N16 0.045(8) 0.040(8) 0.061(9) -0.030(7) -0.020(6) 0.008(7)
N17 0.062(11) 0.095(12) 0.124(14) -0.079(11) -0.049(9) 0.046(10)
N18 0.019(6) 0.046(7) 0.029(6) 0.002(5) -0.004(5) -0.007(5)
N19 0.014(4) 0.069(6) 0.044(5) 0.023(4) 0.001(4) -0.006(4)
N20 0.014(4) 0.069(6) 0.044(5) 0.023(4) 0.001(4) -0.006(4)
N1 0.018(5) 0.048(7) 0.033(6) -0.025(5) -0.008(5) 0.006(5)
N2 0.014(5) 0.033(6) 0.024(5) 0.001(5) 0.001(4) 0.003(5)
C1 0.014(6) 0.058(9) 0.021(7) -0.014(6) -0.007(5) 0.004(6)
C2 0.048(9) 0.031(8) 0.027(7) -0.007(6) 0.000(6) 0.022(7)
C3 0.011(4) 0.074(7) 0.035(5) -0.007(5) 0.000(3) -0.009(4)
C4 0.011(4) 0.074(7) 0.035(5) -0.007(5) 0.000(3) -0.009(4)
O1 0.011(4) 0.074(7) 0.035(5) -0.007(5) 0.000(3) -0.009(4)
C5 0.011(4) 0.074(7) 0.035(5) -0.007(5) 0.000(3) -0.009(4)
O2 0.011(4) 0.074(7) 0.035(5) -0.007(5) 0.000(3) -0.009(4)

loop_
_atom_type_symbol
_atom_type_description
_atom_type_scat_dispersion_real
_atom_type_scat_dispersion_imag
_atom_type_scat_source
C C 0.0033 0.0016 'International Tables Vol C Tables 4.2.6.8 and 6.1.1.4'
H H 0.0000 0.0000 'International Tables Vol C Tables 4.2.6.8 and 6.1.1.4'
N N 0.0061 0.0033 'International Tables Vol C Tables 4.2.6.8 and 6.1.1.4'
O O 0.0106 0.0060 'International Tables Vol C Tables 4.2.6.8 and 6.1.1.4'
Cu Cu 0.3201 1.2651 'International Tables Vol C Tables 4.2.6.8 and 6.1.1.4'

loop_
_geom_angle_atom_site_label_1
_geom_angle_atom_site_label_2
_geom_angle_atom_site_label_3
_geom_angle
_geom_angle_site_symmetry_1
_geom_angle_site_symmetry_3
N2 Cu1 N6 163.8(4) . .
N2 Cu1 N1 84.6(4) . .
N6 Cu1 N1 91.7(4) . .
N2 Cu1 N15 91.2(4) . .
N6 Cu1 N15 91.4(4) . .
N1 Cu1 N15 174.6(4) . .
N2 Cu1 N5 94.4(4) . 4_576
N6 Cu1 N5 101.6(4) . 4_576
N1 Cu1 N5 92.9(4) . 4_576
N15 Cu1 N5 90.8(4) . 4_576
N2 Cu1 N3 90.4(4) . 3_666
N6 Cu1 N3 74.1(4) . 3_666
N1 Cu1 N3 94.8(3) . 3_666
N15 Cu1 N3 81.7(3) . 3_666
N5 Cu1 N3 171.3(4) 4_576 3_666
N9 Cu2 N6 168.7(4) . .
N9 Cu2 N3 95.2(4) . 3_666
N6 Cu2 N3 85.7(4) . 3_666
N9 Cu2 N12 79.3(4) . .
N6 Cu2 N12 97.8(4) . .
N3 Cu2 N12 168.6(4) 3_666 .
N9 Cu2 N20 97.0(4) . 3_766
N6 Cu2 N20 94.2(4) . 3_766
N3 Cu2 N20 94.0(4) 3_666 3_766
N12 Cu2 N20 96.6(4) . 3_766
N15 Cu3 N18 94.0(4) 3_666 .
N15 Cu3 N9 91.7(4) 3_666 .
N18 Cu3 N9 174.3(4) . .
N15 Cu3 N12 170.3(4) 3_666 .
N18 Cu3 N12 95.6(4) . .
N9 Cu3 N12 78.8(4) . .
N15 Cu3 N3 85.4(3) 3_666 .
N18 Cu3 N3 91.1(4) . .
N9 Cu3 N3 89.2(4) . .
N12 Cu3 N3 92.5(3) . .
N15 Cu3 N14 85.3(3) 3_666 3_766
N18 Cu3 N14 96.1(4) . 3_766
N9 Cu3 N14 84.5(3) . 3_766
N12 Cu3 N14 95.6(3) . 3_766
N3 Cu3 N14 168.6(3) . 3_766
N4 N3 Cu2 129.3(8) . 3_666
N4 N3 Cu3 107.9(7) . .
Cu2 N3 Cu3 101.6(4) 3_666 .
N5 N4 N3 176.6(12) . .
N4 N5 Cu1 161.0(10) . 4_575
N7 N6 Cu1 127.8(8) . .
N7 N6 Cu2 122.5(8) . .
Cu1 N6 Cu2 108.1(5) . .
N8 N7 N6 178.5(12) . .
N10 N9 Cu3 121.6(8) . .
N10 N9 Cu2 126.7(8) . .
Cu3 N9 Cu2 102.0(4) . .
N11 N10 N9 177.6(11) . .
N13 N12 Cu2 121.9(8) . .
N13 N12 Cu3 123.0(8) . .
Cu2 N12 Cu3 100.0(4) . .
N14 N13 N12 177.0(13) . .
N16 N15 Cu3 125.7(8) . 3_666
N16 N15 Cu1 122.9(8) . .
Cu3 N15 Cu1 108.4(4) 3_666 .
N17 N16 N15 173.1(18) . .
N19 N18 Cu3 124.9(9) . .
N20 N19 N18 175.6(14) . .
N19 N20 Cu2 132.0(10) . 3_766
C1 N1 C3 113.9(9) . .
C1 N1 Cu1 106.9(7) . .
C3 N1 Cu1 113.1(8) . .
C1 N1 H1N 107.5 . .
C3 N1 H1N 107.5 . .
Cu1 N1 H1N 107.5 . .
C2 N2 Cu1 106.8(7) . .
C2 N2 H2A 110.4 . .
Cu1 N2 H2A 110.4 . .
C2 N2 H2B 110.4 . .
Cu1 N2 H2B 110.4 . .
H2A N2 H2B 108.6 . .
N1 C1 C2 107.9(10) . .
N1 C1 H1A 110.1 . .
C2 C1 H1A 110.1 . .
N1 C1 H1B 110.1 . .
C2 C1 H1B 110.1 . .
H1A C1 H1B 108.4 . .
C1 C2 N2 108.1(10) . .
C1 C2 H2C 110.1 . .
N2 C2 H2C 110.1 . .
C1 C2 H2D 110.1 . .
N2 C2 H2D 110.1 . .
H2C C2 H2D 108.4 . .
N1 C3 C5 125.1(14) . .
N1 C3 C4 103.6(13) . .
N1 C3 H3A 111.0 . .
C4 C3 H3A 111.0 . .
N1 C3 H3B 111.0 . .
C4 C3 H3B 111.0 . .
H3A C3 H3B 109.0 . .
O1 C4 C3 120(2) . .
O1 C4 H4A 107.3 . .
C3 C4 H4A 107.3 . .
O1 C4 H4B 107.3 . .
C3 C4 H4B 107.3 . .
H4A C4 H4B 106.9 . .
C4 O1 H1 109.6 . .
O2 C5 C3 99.5(16) . .
O2 C5 H5A 111.9 . .
C3 C5 H5A 111.9 . .
O2 C5 H5B 111.9 . .
C3 C5 H5B 111.9 . .
H5A C5 H5B 109.6 . .
C5 O2 H2F 107.4 . .

loop_
_geom_bond_atom_site_label_1
_geom_bond_atom_site_label_2
_geom_bond_distance
_geom_bond_site_symmetry_2
Cu1 N2 1.997(9) .
Cu1 N6 2.002(9) .
Cu1 N1 2.053(10) .
Cu1 N15 2.054(9) .
Cu1 N5 2.312(12) 4_576
Cu1 N3 2.482(9) 3_666
Cu2 N9 2.002(9) .
Cu2 N6 2.006(10) .
Cu2 N3 2.006(9) 3_666
Cu2 N12 2.016(9) .
Cu2 N20 2.327(11) 3_766
Cu3 N15 1.973(9) 3_666
Cu3 N18 1.975(10) .
Cu3 N9 1.998(9) .
Cu3 N12 2.043(9) .
Cu3 N3 2.404(9) .
Cu3 N14 2.733(11) 3_766
N3 N4 1.180(12) .
N3 Cu2 2.006(9) 3_666
N4 N5 1.159(13) .
N5 Cu1 2.312(12) 4_575
N6 N7 1.219(13) .
N7 N8 1.158(13) .
N9 N10 1.190(12) .
N10 N11 1.172(12) .
N12 N13 1.226(12) .
N13 N14 1.137(12) .
N15 N16 1.170(13) .
N15 Cu3 1.973(9) 3_666
N16 N17 1.137(15) .
N18 N19 1.158(13) .
N19 N20 1.147(13) .
N20 Cu2 2.327(11) 3_766
N1 C1 1.452(14) .
N1 C3 1.511(15) .
N1 H1N 1.0000 .
N2 C2 1.485(14) .
N2 H2A 0.9900 .
N2 H2B 0.9900 .
C1 C2 1.476(17) .
C1 H1A 0.9900 .
C1 H1B 0.9900 .
C2 H2C 0.9900 .
C2 H2D 0.9900 .
C3 C5 1.56(2) .
C3 C4 1.59(2) .
C3 H3A 0.9900 .
C3 H3B 0.9900 .
C4 O1 1.42(3) .
C4 H4A 0.9900 .
C4 H4B 0.9900 .
O1 H1 0.9800 .
C5 O2 1.40(3) .
C5 H5A 0.9900 .
C5 H5B 0.9900 .
O2 H2F 0.9800 .

loop_
_geom_hbond_atom_site_label_D
_geom_hbond_atom_site_label_H
_geom_hbond_atom_site_label_A
_geom_hbond_distance_DH
_geom_hbond_distance_HA
_geom_hbond_distance_DA
_geom_hbond_angle_DHA
_geom_hbond_site_symmetry_A
N2 H2A N11 0.99 2.32 3.234(14) 153.8 2_656
N2 H2B N18 0.99 2.25 3.162(14) 153.1 3_666
C1 H1B O1 0.99 2.46 2.948(19) 110.1 .
N1 H1N N17 1.00 2.51 3.391(19) 146.4 2_646
N1 H1N N20 1.00 2.66 3.491(15) 140.7 3_766
N2 H2A N11 0.99 2.32 3.234(14) 153.8 2_656
N2 H2B N18 0.99 2.25 3.162(14) 153.1 3_666
C1 H1B O1 0.99 2.46 2.948(19) 110.1 .
C1 H1B O1 0.99 2.45 3.40(2) 162.1 3_767
C3 H3A N5 0.99 2.66 3.226(18) 116.9 4_576
C3 H3B N6 0.99 2.68 3.185(16) 112.1 .
O1 H1 N8 0.98 2.69 3.253(18) 116.6 4_576
O1 H1 N14 0.98 2.23 3.15(2) 157.2 4_576
C5 H5A N11 0.99 2.58 3.30(2) 129.8 2_756
O2 H2F N8 0.98 2.55 3.14(2) 119.0 2_746

loop_
_geom_torsion_atom_site_label_1
_geom_torsion_atom_site_label_2
_geom_torsion_atom_site_label_3
_geom_torsion_atom_site_label_4
_geom_torsion
C3 N1 C1 C2 166.4(10)
Cu1 N1 C1 C2 40.7(11)
N1 C1 C2 N2 -56.5(12)
Cu1 N2 C2 C1 42.9(10)
C1 N1 C3 C5 54.5(19)
Cu1 N1 C3 C5 176.9(14)
C1 N1 C3 C4 59.2(16)
Cu1 N1 C3 C4 -178.5(12)
N1 C3 C4 O1 -82(2)
C5 C3 C4 O1 88(5)
N1 C3 C5 O2 59(2)
C4 C3 C5 O2 47(4)
